data_4072036
loop_
_publ_author_name
'Bola\~no, Tamara'
'Castarlenas, Ricardo'
'Esteruelas, Miguel A.'
'O\~nate, Enrique'

_publ_section_title
;
 Formation of an Asymmetric Acyclic Osmium&#x2212;Dienylcarbene Complex
;
_journal_issue 23
_journal_name_full Organometallics
_journal_page_first 6367
_journal_paper_doi 10.1021/om800535t
_journal_volume 27
_journal_year 2008
_chemical_formula_sum 'C47.33 H69.66 B2 Cl0.66 F8 N3 Os P2'
_chemical_formula_weight 1129.41
_chemical_name_systematic
; 
 ? 
;
_space_group_IT_number 14
_symmetry_cell_setting monoclinic
_symmetry_space_group_name_Hall '-P 2ybc'
_symmetry_space_group_name_H-M 'P 1 21/c 1'
_atom_sites_solution_hydrogens geom
_atom_sites_solution_primary direct
_atom_sites_solution_secondary difmap
_audit_creation_method SHELXL-97
_cell_angle_alpha 90.00
_cell_angle_beta 116.310(3)
_cell_angle_gamma 90.00
_cell_formula_units_Z 4
_cell_length_a 21.522(4)
_cell_length_b 14.461(3)
_cell_length_c 19.434(4)
_cell_measurement_reflns_used 1011
_cell_measurement_temperature 100(2)
_cell_measurement_theta_max 20
_cell_measurement_theta_min 2
_cell_volume 5421.9(19)
_computing_cell_refinement 'SAINT+ v. 6.1 (Bruker AXS, 2000)'
_computing_data_collection 'SMART v. 5.625 (Bruker AXS, 2000)'
_computing_data_reduction 'SAINT+ v. 6.1 (Bruker AXS, 2000)'
_computing_molecular_graphics 'XP, SHELXTL v. 6.1 (Bruker, 2000)'
_computing_publication_material 'XCIF, SHELXTL v. 6.1 (Bruker, 2000)'
_computing_structure_refinement 'SHELXL-97 (Sheldrick, 1997)'
_computing_structure_solution 'SHELXS-97 (Sheldrick, 1990)'
_diffrn_ambient_temperature 100(2)
_diffrn_detector_area_resol_mean 8.26
_diffrn_measured_fraction_theta_full 0.999
_diffrn_measured_fraction_theta_max 0.999
_diffrn_measurement_device_type 'Bruker SMART APEX CCD system'
_diffrn_measurement_method '\w rotations with narrow frames'
_diffrn_radiation_monochromator graphite
_diffrn_radiation_source 'fine-focus sealed tube'
_diffrn_radiation_type MoK\a
_diffrn_radiation_wavelength 0.71073
_diffrn_reflns_av_R_equivalents 0.1198
_diffrn_reflns_av_sigmaI/netI 0.2063
_diffrn_reflns_limit_h_max 25
_diffrn_reflns_limit_h_min -24
_diffrn_reflns_limit_k_max 11
_diffrn_reflns_limit_k_min -17
_diffrn_reflns_limit_l_max 23
_diffrn_reflns_limit_l_min -19
_diffrn_reflns_number 26778
_diffrn_reflns_theta_full 25.00
_diffrn_reflns_theta_max 25.00
_diffrn_reflns_theta_min 1.83
_diffrn_standards_number 'no decay'
_exptl_absorpt_coefficient_mu 2.503
_exptl_absorpt_correction_T_max 0.947
_exptl_absorpt_correction_T_min 0.692
_exptl_absorpt_correction_type multi-scan
_exptl_absorpt_process_details
;
 Absorption correction performed with SADABS program. This is based on the
 method of Blessing: Blessing, R. H., Acta Crystallogr., Sect. A 1995, 51, 33.
  
 SADABS: Area-Detector Absorption Correction. Bruker-AXS 
  within SAINT+ package, v. 6.1 (2000).
;
_exptl_crystal_colour red
_exptl_crystal_density_diffrn 1.384
_exptl_crystal_density_method 'not measured'
_exptl_crystal_description plate
_exptl_crystal_F_000 2295
_exptl_crystal_size_max 0.14
_exptl_crystal_size_mid 0.14
_exptl_crystal_size_min 0.01
_refine_diff_density_max 1.214
_refine_diff_density_min -1.034
_refine_diff_density_rms 0.124
_refine_ls_extinction_method none
_refine_ls_goodness_of_fit_ref 0.862
_refine_ls_hydrogen_treatment constr
_refine_ls_matrix_type full
_refine_ls_number_parameters 515
_refine_ls_number_reflns 9530
_refine_ls_number_restraints 370
_refine_ls_restrained_S_all 0.858
_refine_ls_R_factor_all 0.1607
_refine_ls_R_factor_gt 0.0637
_refine_ls_shift/su_max 0.014
_refine_ls_shift/su_mean 0.000
_refine_ls_structure_factor_coef Fsqd
_refine_ls_weighting_details 'calc w=1/[\s^2^(Fo^2^)+(0.0623P)^2^+0.0000P] where P=(Fo^2^+2Fc^2^)/3'
_refine_ls_weighting_scheme calc
_refine_ls_wR_factor_gt 0.1343
_refine_ls_wR_factor_ref 0.1613
_reflns_number_gt 4162
_reflns_number_total 9530
_reflns_threshold_expression >2sigma(I)
_cod_data_source_file om800535t_si_001.cif
_cod_data_source_block mae212bs
_cod_original_cell_volume 5421.9(18)
_cod_original_sg_symbol_H-M 'P 21/c'
_cod_database_code 4072036

loop_
_symmetry_equiv_pos_as_xyz
'x, y, z'
'-x, y+1/2, -z+1/2'
'-x, -y, -z'
'x, -y-1/2, z-1/2'

loop_
_atom_site_label
_atom_site_type_symbol
_atom_site_fract_x
_atom_site_fract_y
_atom_site_fract_z
_atom_site_U_iso_or_equiv
_atom_site_adp_type
_atom_site_occupancy
_atom_site_symmetry_multiplicity
_atom_site_calc_flag
_atom_site_refinement_flags
_atom_site_disorder_assembly
_atom_site_disorder_group
Os Os 0.82126(3) 1.01996(3) 1.17322(3) 0.04802(18) Uani 1 1 d . . .
P1 P 0.77839(19) 1.0934(2) 1.2593(2) 0.0601(10) Uani 1 1 d . . .
P2 P 0.88327(17) 0.94978(19) 1.10631(18) 0.0448(8) Uani 1 1 d . . .
B1A B 0.7997(6) 0.5029(9) 0.1902(7) 0.115(6) Uiso 0.620(11) 1 d PDU A 1
F1A F 0.8672(5) 0.4850(10) 0.2050(7) 0.098(4) Uiso 0.620(11) 1 d PDU A 1
F2A F 0.7761(8) 0.5794(8) 0.1433(8) 0.147(6) Uiso 0.620(11) 1 d PDU A 1
F3A F 0.7584(7) 0.4282(8) 0.1536(8) 0.102(6) Uiso 0.620(11) 1 d PDU A 1
F4A F 0.7964(6) 0.5191(8) 0.2582(6) 0.112(5) Uiso 0.620(11) 1 d PDU A 1
B1B B 0.7928(9) 0.5112(11) 0.1525(10) 0.121(7) Uiso 0.380(11) 1 d PDU A 2
F1B F 0.7893(10) 0.5156(14) 0.0801(9) 0.121(8) Uiso 0.380(11) 1 d PDU A 2
F2B F 0.8588(9) 0.5342(16) 0.2056(10) 0.109(7) Uiso 0.380(11) 1 d PDU A 2
F3B F 0.7459(10) 0.5724(14) 0.1576(13) 0.131(8) Uiso 0.380(11) 1 d PDU A 2
F4B F 0.7772(13) 0.4227(11) 0.1666(14) 0.108(8) Uiso 0.380(11) 1 d PDU A 2
B2 B 0.0051(5) 0.3053(6) 0.0316(5) 0.066(3) Uani 1 1 d DU . .
F5 F 0.0598(4) 0.2881(4) 0.0143(4) 0.088(2) Uani 1 1 d DU . .
F6 F -0.0245(3) 0.3882(4) -0.0010(4) 0.075(2) Uani 1 1 d DU . .
F7 F -0.0440(4) 0.2361(4) 0.0033(4) 0.094(2) Uani 1 1 d DU . .
F8 F 0.0298(4) 0.3112(4) 0.1104(3) 0.080(2) Uani 1 1 d DU . .
N1 N 0.8096(5) 0.8951(6) 1.2140(6) 0.054(2) Uani 1 1 d U . .
N2 N 0.9192(5) 1.0276(6) 1.2705(5) 0.049(2) Uani 1 1 d U . .
N3 N 0.8414(5) 1.1454(6) 1.1435(5) 0.048(2) Uani 1 1 d U . .
C1 C 0.7377(7) 1.0128(10) 1.0853(8) 0.075(3) Uani 1 1 d U B .
C2 C 0.7047(7) 1.0839(10) 1.0214(8) 0.077(3) Uani 1 1 d DU B .
H2 H 0.6880 1.0618 0.9702 0.092 Uiso 1 1 calc R . .
C3 C 0.6971(7) 1.1728(9) 1.0301(7) 0.087(3) Uani 1 1 d DU . .
H3A H 0.7150 1.1916 1.0822 0.104 Uiso 0.81(3) 1 calc PR B 1
H3B H 0.7138 1.1977 1.0803 0.104 Uiso 0.19(3) 1 calc PR B 2
C4A C 0.6662(4) 1.2492(6) 0.9749(5) 0.086(4) Uiso 0.81(3) 1 d PGDU B 1
C5A C 0.6652(5) 1.3382(6) 1.0015(7) 0.095(4) Uiso 0.81(3) 1 d PGDU B 1
H5A H 0.6874 1.3507 1.0550 0.114 Uiso 0.81(3) 1 calc PR B 1
C6A C 0.6317(6) 1.4088(7) 0.9497(10) 0.103(5) Uiso 0.81(3) 1 d PGDU B 1
H6A H 0.6310 1.4696 0.9679 0.123 Uiso 0.81(3) 1 calc PR B 1
C7A C 0.5992(5) 1.3905(10) 0.8714(9) 0.099(5) Uiso 0.81(3) 1 d PGDU B 1
H7A H 0.5763 1.4387 0.8361 0.119 Uiso 0.81(3) 1 calc PR B 1
C8A C 0.6002(5) 1.3015(11) 0.8449(6) 0.098(5) Uiso 0.81(3) 1 d PGDU B 1
H8A H 0.5780 1.2889 0.7914 0.117 Uiso 0.81(3) 1 calc PR B 1
C9A C 0.6337(4) 1.2308(8) 0.8966(5) 0.087(4) Uiso 0.81(3) 1 d PGDU B 1
H9A H 0.6344 1.1700 0.8785 0.105 Uiso 0.81(3) 1 calc PR B 1
C4B C 0.6631(5) 1.2345(16) 0.9632(11) 0.089(4) Uiso 0.19(3) 1 d PGDU B 2
C5B C 0.6352(6) 1.198(3) 0.8894(7) 0.091(6) Uiso 0.19(3) 1 d PGDU B 2
H5B H 0.6411 1.1345 0.8818 0.109 Uiso 0.19(3) 1 calc PR B 2
C6B C 0.5988(6) 1.255(5) 0.8266(15) 0.096(6) Uiso 0.19(3) 1 d PGDU B 2
H6B H 0.5797 1.2302 0.7761 0.115 Uiso 0.19(3) 1 calc PR B 2
C7B C 0.5902(8) 1.348(5) 0.838(3) 0.098(6) Uiso 0.19(3) 1 d PGDU B 2
H7B H 0.5652 1.3871 0.7947 0.118 Uiso 0.19(3) 1 calc PR B 2
C8B C 0.6180(13) 1.385(3) 0.911(4) 0.100(5) Uiso 0.19(3) 1 d PGDU B 2
H8B H 0.6122 1.4483 0.9190 0.120 Uiso 0.19(3) 1 calc PR B 2
C9B C 0.6545(10) 1.3277(14) 0.974(3) 0.095(5) Uiso 0.19(3) 1 d PGDU B 2
H9B H 0.6736 1.3526 1.0247 0.114 Uiso 0.19(3) 1 calc PR B 2
C10 C 0.6927(8) 0.9318(10) 1.0631(9) 0.090(3) Uani 1 1 d DU . .
H10A H 0.7185 0.8811 1.0933 0.108 Uiso 0.595(6) 1 calc PR C 1
H10B H 0.6980 0.8890 1.1024 0.108 Uiso 0.405(6) 1 calc PR C 2
C11A C 0.6267(11) 0.9003(13) 1.0147(11) 0.108(4) Uiso 0.595(6) 1 d PDU C 1
C12A C 0.5881(9) 0.9590(13) 0.9430(10) 0.112(5) Uiso 0.595(6) 1 d PGDU C 1
C13A C 0.5509(10) 1.0334(14) 0.9508(9) 0.113(7) Uiso 0.595(6) 1 d PGU C 1
H13A H 0.5541 1.0486 0.9999 0.136 Uiso 0.595(6) 1 calc PR C 1
C14A C 0.5090(9) 1.0856(11) 0.8870(13) 0.119(7) Uiso 0.595(6) 1 d PGU C 1
H14A H 0.4835 1.1364 0.8923 0.143 Uiso 0.595(6) 1 calc PR C 1
C15A C 0.5043(9) 1.0633(13) 0.8152(10) 0.129(6) Uiso 0.595(6) 1 d PGU C 1
H15A H 0.4756 1.0990 0.7716 0.155 Uiso 0.595(6) 1 calc PR C 1
C16A C 0.5415(11) 0.9889(15) 0.8073(9) 0.136(6) Uiso 0.595(6) 1 d PGU C 1
H16A H 0.5383 0.9737 0.7583 0.164 Uiso 0.595(6) 1 calc PR C 1
C17A C 0.5834(9) 0.9367(11) 0.8712(13) 0.126(6) Uiso 0.595(6) 1 d PGU C 1
H17A H 0.6089 0.8859 0.8658 0.151 Uiso 0.595(6) 1 calc PR C 1
C18A C 0.6006(13) 0.8024(11) 1.0135(13) 0.128(5) Uiso 0.595(6) 1 d PGDU C 1
C19A C 0.6390(9) 0.7331(16) 1.0639(12) 0.128(7) Uiso 0.595(6) 1 d PGU C 1
H19A H 0.6879 0.7392 1.0921 0.154 Uiso 0.595(6) 1 calc PR C 1
C20A C 0.6060(13) 0.6547(13) 1.0731(12) 0.152(8) Uiso 0.595(6) 1 d PGU C 1
H20A H 0.6323 0.6074 1.1075 0.183 Uiso 0.595(6) 1 calc PR C 1
C21A C 0.5346(14) 0.6457(13) 1.0318(14) 0.165(7) Uiso 0.595(6) 1 d PGU C 1
H21A H 0.5120 0.5922 1.0381 0.198 Uiso 0.595(6) 1 calc PR C 1
C22A C 0.4961(9) 0.7151(19) 0.9814(13) 0.167(6) Uiso 0.595(6) 1 d PGU C 1
H22A H 0.4473 0.7089 0.9532 0.201 Uiso 0.595(6) 1 calc PR C 1
C23A C 0.5291(13) 0.7934(15) 0.9722(11) 0.150(6) Uiso 0.595(6) 1 d PGU C 1
H23A H 0.5029 0.8408 0.9377 0.180 Uiso 0.595(6) 1 calc PR C 1
C11B C 0.6408(16) 0.911(2) 0.9861(11) 0.109(5) Uiso 0.405(6) 1 d PDU C 2
C18B C 0.5854(13) 0.8349(19) 0.972(2) 0.132(5) Uiso 0.405(6) 1 d PGDU C 2
C19B C 0.5627(17) 0.778(2) 0.9081(18) 0.150(9) Uiso 0.405(6) 1 d PGU C 2
H19B H 0.5796 0.7866 0.8709 0.180 Uiso 0.405(6) 1 calc PR C 2
C20B C 0.5154(17) 0.708(2) 0.8984(17) 0.161(9) Uiso 0.405(6) 1 d PGU C 2
H20B H 0.4999 0.6686 0.8546 0.193 Uiso 0.405(6) 1 calc PR C 2
C21B C 0.4907(15) 0.6947(19) 0.953(2) 0.164(6) Uiso 0.405(6) 1 d PGU C 2
H21B H 0.4583 0.6468 0.9462 0.197 Uiso 0.405(6) 1 calc PR C 2
C22B C 0.5134(17) 0.752(3) 1.0169(19) 0.160(6) Uiso 0.405(6) 1 d PGU C 2
H22B H 0.4965 0.7430 1.0541 0.193 Uiso 0.405(6) 1 calc PR C 2
C23B C 0.5608(17) 0.822(2) 1.0265(16) 0.143(6) Uiso 0.405(6) 1 d PGU C 2
H23B H 0.5763 0.8610 1.0703 0.172 Uiso 0.405(6) 1 calc PR C 2
C12B C 0.6220(18) 0.949(2) 0.9040(12) 0.122(6) Uiso 0.405(6) 1 d PGDU C 2
C13B C 0.5646(15) 1.006(2) 0.8669(18) 0.127(6) Uiso 0.405(6) 1 d PGU C 2
H13B H 0.5358 1.0207 0.8909 0.152 Uiso 0.405(6) 1 calc PR C 2
C14B C 0.5492(13) 1.0414(17) 0.7946(18) 0.139(7) Uiso 0.405(6) 1 d PGU C 2
H14B H 0.5100 1.0802 0.7692 0.166 Uiso 0.405(6) 1 calc PR C 2
C15B C 0.5913(18) 1.020(2) 0.7595(12) 0.143(9) Uiso 0.405(6) 1 d PGU C 2
H15B H 0.5809 1.0441 0.7101 0.171 Uiso 0.405(6) 1 calc PR C 2
C16B C 0.6488(15) 0.963(2) 0.7966(18) 0.136(9) Uiso 0.405(6) 1 d PGU C 2
H16B H 0.6775 0.9485 0.7726 0.163 Uiso 0.405(6) 1 calc PR C 2
C17B C 0.6641(13) 0.9278(18) 0.8689(18) 0.130(8) Uiso 0.405(6) 1 d PGU C 2
H17B H 0.7033 0.8890 0.8943 0.156 Uiso 0.405(6) 1 calc PR C 2
C24 C 0.8101(7) 0.8265(8) 1.2419(7) 0.060(3) Uani 1 1 d U . .
C25 C 0.8139(8) 0.7408(8) 1.2838(8) 0.087(4) Uani 1 1 d U . .
H25A H 0.8524 0.7449 1.3355 0.130 Uiso 1 1 calc R . .
H25B H 0.8215 0.6884 1.2565 0.130 Uiso 1 1 calc R . .
H25C H 0.7704 0.7318 1.2876 0.130 Uiso 1 1 calc R . .
C26 C 0.9738(7) 1.0312(8) 1.3226(7) 0.050(3) Uani 1 1 d U . .
C27 C 1.0424(6) 1.0390(7) 1.3883(7) 0.061(3) Uani 1 1 d U . .
H27A H 1.0784 1.0282 1.3713 0.091 Uiso 1 1 calc R . .
H27B H 1.0467 0.9930 1.4272 0.091 Uiso 1 1 calc R . .
H27C H 1.0480 1.1011 1.4105 0.091 Uiso 1 1 calc R . .
C28 C 0.8561(6) 1.2168(8) 1.1309(7) 0.053(3) Uani 1 1 d U . .
C29 C 0.8773(7) 1.3059(8) 1.1147(8) 0.076(4) Uani 1 1 d U . .
H29A H 0.9153 1.2974 1.1005 0.114 Uiso 1 1 calc R . .
H29B H 0.8930 1.3452 1.1605 0.114 Uiso 1 1 calc R . .
H29C H 0.8380 1.3355 1.0723 0.114 Uiso 1 1 calc R . .
C30 C 0.6890(7) 1.0732(9) 1.2407(9) 0.082(4) Uani 1 1 d U . .
H30 H 0.6812 1.1078 1.2807 0.098 Uiso 1 1 calc R . .
C31 C 0.6346(8) 1.1094(10) 1.1609(9) 0.101(5) Uani 1 1 d U . .
H31A H 0.6374 1.0725 1.1201 0.152 Uiso 1 1 calc R . .
H31B H 0.6444 1.1743 1.1550 0.152 Uiso 1 1 calc R . .
H31C H 0.5880 1.1042 1.1577 0.152 Uiso 1 1 calc R . .
C32 C 0.6740(8) 0.9679(9) 1.2486(9) 0.097(4) Uani 1 1 d U . .
H32A H 0.6256 0.9605 1.2391 0.145 Uiso 1 1 calc R . .
H32B H 0.7046 0.9463 1.3005 0.145 Uiso 1 1 calc R . .
H32C H 0.6824 0.9315 1.2110 0.145 Uiso 1 1 calc R . .
C33 C 0.7852(7) 1.2231(9) 1.2567(9) 0.077(4) Uani 1 1 d U . .
H33 H 0.7712 1.2387 1.2016 0.093 Uiso 1 1 calc R . .
C34 C 0.7378(8) 1.2820(9) 1.2797(8) 0.091(4) Uani 1 1 d U . .
H34A H 0.7515 1.2741 1.3347 0.137 Uiso 1 1 calc R . .
H34B H 0.6896 1.2622 1.2502 0.137 Uiso 1 1 calc R . .
H34C H 0.7421 1.3473 1.2690 0.137 Uiso 1 1 calc R . .
C35 C 0.8599(7) 1.2542(9) 1.2992(8) 0.079(4) Uani 1 1 d U . .
H35A H 0.8638 1.3187 1.2864 0.118 Uiso 1 1 calc R . .
H35B H 0.8891 1.2152 1.2843 0.118 Uiso 1 1 calc R . .
H35C H 0.8751 1.2486 1.3547 0.118 Uiso 1 1 calc R . .
C36 C 0.8318(8) 1.0687(9) 1.3634(8) 0.079(4) Uani 1 1 d U . .
H36 H 0.8759 1.1046 1.3808 0.095 Uiso 1 1 calc R . .
C37 C 0.7951(8) 1.1002(10) 1.4126(8) 0.100(5) Uani 1 1 d U . .
H37A H 0.7513 1.0665 1.3964 0.150 Uiso 1 1 calc R . .
H37B H 0.7856 1.1667 1.4057 0.150 Uiso 1 1 calc R . .
H37C H 0.8251 1.0873 1.4669 0.150 Uiso 1 1 calc R . .
C38 C 0.8511(7) 0.9668(8) 1.3855(7) 0.080(4) Uani 1 1 d U . .
H38A H 0.8815 0.9625 1.4407 0.119 Uiso 1 1 calc R . .
H38B H 0.8752 0.9422 1.3568 0.119 Uiso 1 1 calc R . .
H38C H 0.8089 0.9308 1.3731 0.119 Uiso 1 1 calc R . .
C39 C 0.8397(6) 0.9701(8) 1.0024(6) 0.054(3) Uani 1 1 d U . .
H39 H 0.7894 0.9601 0.9874 0.065 Uiso 1 1 calc R . .
C40 C 0.8445(7) 1.0713(7) 0.9783(6) 0.060(3) Uani 1 1 d U . .
H40A H 0.8929 1.0865 0.9918 0.089 Uiso 1 1 calc R . .
H40B H 0.8269 1.1135 1.0050 0.089 Uiso 1 1 calc R . .
H40C H 0.8166 1.0779 0.9227 0.089 Uiso 1 1 calc R . .
C41 C 0.8560(7) 0.9060(8) 0.9491(7) 0.065(3) Uani 1 1 d U . .
H41A H 0.8290 0.9254 0.8957 0.098 Uiso 1 1 calc R . .
H41B H 0.8439 0.8422 0.9553 0.098 Uiso 1 1 calc R . .
H41C H 0.9056 0.9096 0.9626 0.098 Uiso 1 1 calc R . .
C42 C 0.8898(7) 0.8236(7) 1.1130(7) 0.055(3) Uani 1 1 d U . .
H42 H 0.9127 0.8056 1.0801 0.066 Uiso 1 1 calc R . .
C43 C 0.8244(6) 0.7716(8) 1.0819(7) 0.064(3) Uani 1 1 d U . .
H43A H 0.8330 0.7079 1.0709 0.096 Uiso 1 1 calc R . .
H43B H 0.7911 0.8010 1.0344 0.096 Uiso 1 1 calc R . .
H43C H 0.8057 0.7710 1.1195 0.096 Uiso 1 1 calc R . .
C44 C 0.9390(7) 0.7875(7) 1.1944(7) 0.065(3) Uani 1 1 d U . .
H44A H 0.9272 0.8171 1.2324 0.098 Uiso 1 1 calc R . .
H44B H 0.9871 0.8023 1.2059 0.098 Uiso 1 1 calc R . .
H44C H 0.9338 0.7203 1.1963 0.098 Uiso 1 1 calc R . .
C45 C 0.9758(5) 0.9839(7) 1.1457(6) 0.047(3) Uani 1 1 d U . .
H45 H 0.9984 0.9566 1.1984 0.056 Uiso 1 1 calc R . .
C46 C 0.9922(6) 1.0895(7) 1.1572(7) 0.053(3) Uani 1 1 d U . .
H46A H 1.0425 1.0988 1.1812 0.080 Uiso 1 1 calc R . .
H46B H 0.9730 1.1154 1.1903 0.080 Uiso 1 1 calc R . .
H46C H 0.9713 1.1207 1.1072 0.080 Uiso 1 1 calc R . .
C47 C 1.0154(6) 0.9436(8) 1.1039(7) 0.056(3) Uani 1 1 d U . .
H47A H 1.0027 0.9772 1.0557 0.085 Uiso 1 1 calc R . .
H47B H 1.0034 0.8781 1.0927 0.085 Uiso 1 1 calc R . .
H47C H 1.0653 0.9496 1.1364 0.085 Uiso 1 1 calc R . .
C48A C 0.646(2) 0.948(3) 0.707(4) 0.073(3) Uiso 0.13 1 d PDU D 1
H48A H 0.6564 0.9816 0.7549 0.088 Uiso 0.13 1 calc PR D 1
H48B H 0.6885 0.9483 0.6989 0.088 Uiso 0.13 1 calc PR D 1
Cl1A Cl 0.6226(14) 0.8315(14) 0.7147(15) 0.073(3) Uiso 0.13 1 d PDU D 1
Cl2A Cl 0.5785(13) 1.0079(14) 0.6284(14) 0.073(3) Uiso 0.13 1 d PDU D 1
C48B C 0.6650(12) 0.631(5) 0.922(4) 0.147(6) Uiso 0.20 1 d PDU E 1
H48C H 0.6826 0.6390 0.9781 0.176 Uiso 0.20 1 calc PR E 1
H48D H 0.6793 0.5685 0.9131 0.176 Uiso 0.20 1 calc PR E 1
Cl1B Cl 0.7028(11) 0.7164(18) 0.8859(16) 0.147(6) Uiso 0.20 1 d PDU E 1
Cl2B Cl 0.5724(12) 0.6374(18) 0.8772(16) 0.147(6) Uiso 0.20 1 d PDU E 1

loop_
_atom_site_aniso_label
_atom_site_aniso_U_11
_atom_site_aniso_U_22
_atom_site_aniso_U_33
_atom_site_aniso_U_23
_atom_site_aniso_U_13
_atom_site_aniso_U_12
Os 0.0651(3) 0.0352(2) 0.0579(3) 0.0019(3) 0.0401(3) 0.0019(3)
P1 0.080(3) 0.049(2) 0.073(3) 0.0024(17) 0.053(2) 0.0072(18)
P2 0.061(2) 0.0344(19) 0.047(2) 0.0027(13) 0.0314(19) 0.0024(14)
B2 0.111(7) 0.045(6) 0.067(5) 0.005(5) 0.062(6) -0.007(4)
F5 0.129(6) 0.063(5) 0.103(6) -0.005(4) 0.080(5) 0.017(4)
F6 0.099(6) 0.052(4) 0.087(5) 0.008(3) 0.054(5) 0.003(3)
F7 0.154(6) 0.071(4) 0.068(5) -0.006(4) 0.059(5) -0.042(4)
F8 0.115(6) 0.073(5) 0.064(4) -0.005(3) 0.052(4) -0.014(4)
N1 0.080(6) 0.045(6) 0.061(6) 0.002(4) 0.054(5) -0.001(5)
N2 0.086(7) 0.025(5) 0.044(6) 0.009(5) 0.036(5) 0.014(6)
N3 0.063(6) 0.040(5) 0.060(6) 0.001(5) 0.042(5) 0.006(5)
C1 0.092(7) 0.078(6) 0.079(6) -0.012(5) 0.059(6) 0.000(5)
C2 0.082(7) 0.086(5) 0.074(7) -0.014(5) 0.044(6) -0.004(6)
C3 0.087(6) 0.087(5) 0.086(6) -0.002(5) 0.039(5) -0.001(5)
C10 0.095(6) 0.090(5) 0.095(6) -0.008(5) 0.050(5) 0.000(5)
C24 0.089(7) 0.046(7) 0.069(7) 0.000(5) 0.057(6) -0.009(6)
C25 0.116(11) 0.057(8) 0.105(11) 0.018(6) 0.065(9) -0.015(8)
C26 0.083(8) 0.031(5) 0.048(7) 0.001(6) 0.040(5) 0.009(7)
C27 0.087(8) 0.042(8) 0.054(8) 0.000(6) 0.032(5) 0.006(6)
C28 0.068(7) 0.037(6) 0.064(7) 0.005(5) 0.039(6) 0.006(6)
C29 0.095(10) 0.055(7) 0.079(9) 0.020(7) 0.039(8) -0.007(7)
C30 0.094(10) 0.067(7) 0.114(10) -0.016(7) 0.073(8) -0.003(7)
C31 0.101(12) 0.095(10) 0.125(12) -0.005(8) 0.065(9) 0.005(8)
C32 0.123(11) 0.076(7) 0.135(11) -0.011(8) 0.097(9) -0.014(8)
C33 0.100(9) 0.060(8) 0.095(10) -0.017(7) 0.064(8) -0.010(7)
C34 0.126(10) 0.074(10) 0.106(11) -0.019(8) 0.081(9) 0.001(8)
C35 0.106(8) 0.063(9) 0.082(10) -0.006(7) 0.055(9) -0.018(7)
C36 0.128(10) 0.059(7) 0.074(9) 0.000(6) 0.065(8) 0.016(7)
C37 0.151(13) 0.098(10) 0.084(10) -0.003(8) 0.081(9) 0.019(8)
C38 0.135(11) 0.056(7) 0.073(9) 0.008(6) 0.068(8) 0.002(7)
C39 0.066(7) 0.044(6) 0.050(7) 0.003(5) 0.024(6) 0.007(6)
C40 0.091(9) 0.050(5) 0.036(7) 0.009(5) 0.026(7) 0.007(7)
C41 0.089(9) 0.056(7) 0.056(8) 0.004(5) 0.036(7) 0.012(7)
C42 0.095(9) 0.019(6) 0.062(7) 0.003(5) 0.046(6) 0.000(5)
C43 0.096(8) 0.039(7) 0.077(9) -0.005(6) 0.056(7) -0.005(6)
C44 0.111(9) 0.034(7) 0.061(7) 0.009(5) 0.048(6) 0.010(6)
C45 0.062(7) 0.039(5) 0.046(6) 0.011(5) 0.030(5) 0.016(5)
C46 0.057(8) 0.047(6) 0.066(8) 0.001(5) 0.036(7) -0.005(6)
C47 0.054(8) 0.066(7) 0.054(8) 0.000(5) 0.028(6) 0.014(6)

loop_
_atom_type_symbol
_atom_type_description
_atom_type_scat_dispersion_real
_atom_type_scat_dispersion_imag
_atom_type_scat_source
C C 0.0033 0.0016 'International Tables Vol C Tables 4.2.6.8 and 6.1.1.4'
H H 0.0000 0.0000 'International Tables Vol C Tables 4.2.6.8 and 6.1.1.4'
N N 0.0061 0.0033 'International Tables Vol C Tables 4.2.6.8 and 6.1.1.4'
F F 0.0171 0.0103 'International Tables Vol C Tables 4.2.6.8 and 6.1.1.4'
P P 0.1023 0.0942 'International Tables Vol C Tables 4.2.6.8 and 6.1.1.4'
Os Os -1.2165 7.6030 'International Tables Vol C Tables 4.2.6.8 and 6.1.1.4'
B B 0.0013 0.0007 'International Tables Vol C Tables 4.2.6.8 and 6.1.1.4'
Cl Cl 0.1484 0.1585 'International Tables Vol C Tables 4.2.6.8 and 6.1.1.4'

loop_
_geom_angle_atom_site_label_1
_geom_angle_atom_site_label_2
_geom_angle_atom_site_label_3
_geom_angle
C1 Os N3 91.7(5)
C1 Os N1 94.2(5)
N3 Os N1 174.0(4)
C1 Os N2 177.4(5)
N3 Os N2 87.3(4)
N1 Os N2 86.8(4)
C1 Os P2 91.2(4)
N3 Os P2 89.0(3)
N1 Os P2 91.7(3)
N2 Os P2 86.3(3)
C1 Os P1 98.4(4)
N3 Os P1 90.0(3)
N1 Os P1 88.3(3)
N2 Os P1 84.0(3)
P2 Os P1 170.31(12)
C30 P1 C36 105.9(7)
C30 P1 C33 104.0(6)
C36 P1 C33 101.6(6)
C30 P1 Os 118.4(5)
C36 P1 Os 114.5(4)
C33 P1 Os 110.6(4)
C42 P2 C39 102.9(5)
C42 P2 C45 101.6(5)
C39 P2 C45 110.1(5)
C42 P2 Os 114.6(4)
C39 P2 Os 112.6(4)
C45 P2 Os 114.0(3)
F4A B1A F1A 109.4(8)
F4A B1A F2A 109.8(8)
F1A B1A F2A 109.6(8)
F4A B1A F3A 109.4(8)
F1A B1A F3A 109.9(8)
F2A B1A F3A 108.8(8)
F2B B1B F1B 109.1(9)
F2B B1B F3B 109.7(9)
F1B B1B F3B 109.5(9)
F2B B1B F4B 109.7(9)
F1B B1B F4B 109.7(9)
F3B B1B F4B 109.3(9)
F6 B2 F7 109.4(7)
F6 B2 F8 109.2(7)
F7 B2 F8 109.7(7)
F6 B2 F5 108.3(7)
F7 B2 F5 110.8(7)
F8 B2 F5 109.3(7)
C24 N1 Os 173.0(11)
C26 N2 Os 178.1(9)
C28 N3 Os 175.9(10)
C10 C1 C2 107.0(13)
C10 C1 Os 124.2(11)
C2 C1 Os 128.7(11)
C3 C2 C1 126.4(13)
C2 C3 C4B 121.3(15)
C2 C3 C4A 132.8(10)
C4B C3 C4A 11.5(10)
C5A C4A C9A 120.0
C5A C4A C3 120.0(3)
C9A C4A C3 119.9(3)
C4A C5A C6A 120.0
C7A C6A C5A 120.0
C6A C7A C8A 120.0
C9A C8A C7A 120.0
C8A C9A C4A 120.0
C5B C4B C9B 120.0
C5B C4B C3 119.9(3)
C9B C4B C3 119.9(3)
C4B C5B C6B 120.0
C7B C6B C5B 120.0
C6B C7B C8B 120.0
C9B C8B C7B 120.0
C8B C9B C4B 120.0
C11A C10 C11B 30.9(16)
C11A C10 C1 144.1(15)
C11B C10 C1 125.4(16)
C10 C11A C18A 125.2(17)
C10 C11A C12A 114.6(14)
C18A C11A C12A 117.2(16)
C13A C12A C17A 120.0
C13A C12A C11A 115.9(19)
C17A C12A C11A 123.8(19)
C14A C13A C12A 120.0
C13A C14A C15A 120.0
C16A C15A C14A 120.0
C15A C16A C17A 120.0
C16A C17A C12A 120.0
C19A C18A C23A 120.0
C19A C18A C11A 124.1(19)
C23A C18A C11A 114(2)
C18A C19A C20A 120.0
C21A C20A C19A 120.0
C20A C21A C22A 120.0
C23A C22A C21A 120.0
C22A C23A C18A 120.0
C10 C11B C18B 121(2)
C10 C11B C12B 136(2)
C18B C11B C12B 104(2)
C19B C18B C23B 120.0
C19B C18B C11B 121(3)
C23B C18B C11B 119(3)
C20B C19B C18B 120.0
C19B C20B C21B 120.0
C22B C21B C20B 120.0
C23B C22B C21B 120.0
C22B C23B C18B 120.0
C13B C12B C17B 120.0
C13B C12B C11B 120(3)
C17B C12B C11B 120(3)
C14B C13B C12B 120.0
C13B C14B C15B 120.0
C16B C15B C14B 120.0
C17B C16B C15B 120.0
C16B C17B C12B 120.0
N1 C24 C25 175.5(15)
N2 C26 C27 178.1(12)
N3 C28 C29 177.4(13)
C31 C30 C32 108.9(12)
C31 C30 P1 113.9(10)
C32 C30 P1 112.4(9)
C35 C33 C34 110.9(11)
C35 C33 P1 110.9(10)
C34 C33 P1 118.3(10)
C38 C36 C37 104.8(11)
C38 C36 P1 116.5(9)
C37 C36 P1 111.9(10)
C41 C39 C40 107.4(9)
C41 C39 P2 119.1(8)
C40 C39 P2 114.4(8)
C43 C42 C44 110.1(10)
C43 C42 P2 116.9(9)
C44 C42 P2 113.8(8)
C47 C45 C46 107.8(9)
C47 C45 P2 115.3(8)
C46 C45 P2 116.8(7)
Cl2A C48A Cl1A 112.1(5)
Cl1B C48B Cl2B 111.9(4)

loop_
_geom_bond_atom_site_label_1
_geom_bond_atom_site_label_2
_geom_bond_distance
Os C1 1.855(14)
Os N3 2.008(9)
Os N1 2.031(9)
Os N2 2.120(11)
Os P2 2.458(3)
Os P1 2.479(3)
P1 C30 1.816(14)
P1 C36 1.866(14)
P1 C33 1.884(13)
P2 C42 1.830(10)
P2 C39 1.834(11)
P2 C45 1.856(11)
B1A F4A 1.373(9)
B1A F1A 1.373(9)
B1A F2A 1.379(9)
B1A F3A 1.381(9)
B1B F2B 1.375(10)
B1B F1B 1.376(10)
B1B F3B 1.378(10)
B1B F4B 1.381(10)
B2 F6 1.374(8)
B2 F7 1.381(8)
B2 F8 1.382(8)
B2 F5 1.383(8)
N1 C24 1.129(12)
N2 C26 1.164(13)
N3 C28 1.138(12)
C1 C10 1.458(18)
C1 C2 1.523(18)
C2 C3 1.317(16)
C3 C4B 1.475(15)
C3 C4A 1.476(15)
C4A C5A 1.3900
C4A C9A 1.3900
C5A C6A 1.3900
C6A C7A 1.3900
C7A C8A 1.3900
C8A C9A 1.3900
C4B C5B 1.3900
C4B C9B 1.3900
C5B C6B 1.3900
C6B C7B 1.3900
C7B C8B 1.3900
C8B C9B 1.3900
C10 C11A 1.388(18)
C10 C11B 1.447(19)
C11A C18A 1.519(10)
C11A C12A 1.525(10)
C12A C13A 1.3900
C12A C17A 1.3900
C13A C14A 1.3900
C14A C15A 1.3900
C15A C16A 1.3900
C16A C17A 1.3900
C18A C19A 1.3900
C18A C23A 1.3900
C19A C20A 1.3900
C20A C21A 1.3900
C21A C22A 1.3900
C22A C23A 1.3900
C11B C18B 1.556(10)
C11B C12B 1.563(10)
C18B C19B 1.3900
C18B C23B 1.3900
C19B C20B 1.3900
C20B C21B 1.3900
C21B C22B 1.3900
C22B C23B 1.3900
C12B C13B 1.3900
C12B C17B 1.3900
C13B C14B 1.3900
C14B C15B 1.3900
C15B C16B 1.3900
C16B C17B 1.3900
C24 C25 1.465(15)
C26 C27 1.467(16)
C28 C29 1.448(15)
C30 C31 1.561(18)
C30 C32 1.579(17)
C33 C35 1.514(17)
C33 C34 1.540(16)
C36 C38 1.539(15)
C36 C37 1.557(16)
C39 C41 1.542(14)
C39 C40 1.555(14)
C42 C43 1.469(15)
C42 C44 1.553(15)
C45 C47 1.530(13)
C45 C46 1.562(14)
C48A Cl2A 1.790(5)
C48A Cl1A 1.790(5)
C48B Cl1B 1.788(5)
C48B Cl2B 1.790(5)
